data_7129482
loop_
_publ_author_name
'Sun, Qiang'
'Liu, Min'
'Ruan, Huapeng'
'Chen, Chao'
'Zhao, Yue'
'Tan, Gengwen'
'Wang, Xinping'

_publ_section_title
;
 The <i>cis</i>/<i>trans</i> conformation approach for tuning the magnetic
 coupling in a diradical: isolation of pure pyridine-based diradical
 dianions.
;
_journal_issue 11
_journal_name_full 'Chemical communications (Cambridge, England)'
_journal_page_first 1708
_journal_page_last 1711
_journal_paper_doi 10.1039/d1cc05661a
_journal_volume 58
_journal_year 2022
_chemical_formula_moiety 'C37 H44 K N O2'
_chemical_formula_sum 'C37 H44 K N O2'
_chemical_formula_weight 573.83
_space_group_crystal_system monoclinic
_space_group_IT_number 14
_space_group_name_Hall '-P 2yn'
_space_group_name_H-M_alt 'P 1 21/n 1'
_atom_sites_solution_hydrogens geom
_audit_creation_date 2021-03-20
_audit_creation_method
;
Olex2 1.2
(compiled 2018.05.29 svn.r3508 for OlexSys, GUI svn.r5506)
;
_audit_update_record
;
2021-03-20 deposited with the CCDC.	2021-12-28 downloaded from the CCDC.
;
_cell_angle_alpha 90
_cell_angle_beta 107.153(5)
_cell_angle_gamma 90
_cell_formula_units_Z 4
_cell_length_a 11.5553(9)
_cell_length_b 17.2021(14)
_cell_length_c 17.3420(13)
_cell_measurement_reflns_used 5645
_cell_measurement_temperature 193
_cell_measurement_theta_max 53.236
_cell_measurement_theta_min 3.221
_cell_volume 3293.8(5)
_computing_cell_refinement 'SAINT v8.37A (Bruker, 2015)'
_computing_data_reduction 'SAINT v8.37A (Bruker, 2015)'
_computing_molecular_graphics 'Olex2 (Dolomanov et al., 2009)'
_computing_publication_material 'Olex2 (Dolomanov et al., 2009)'
_computing_structure_refinement 'ShelXL (Sheldrick, 2015)'
_computing_structure_solution 'SHELXS-97 (Sheldrick, 1990)'
_diffrn_ambient_temperature 193.02
_diffrn_detector_area_resol_mean 7.9
_diffrn_detector_type 'CCD area detector'
_diffrn_measured_fraction_theta_full 0.999
_diffrn_measured_fraction_theta_max 0.995
_diffrn_measurement_device 'three-circle diffractometer'
_diffrn_measurement_device_type 'Bruker D8 VENTURE'
_diffrn_measurement_method '\f and \w scans'
_diffrn_radiation_type GaK\a
_diffrn_radiation_wavelength 1.34139
_diffrn_reflns_av_R_equivalents 0.0890
_diffrn_reflns_av_unetI/netI 0.0923
_diffrn_reflns_Laue_measured_fraction_full 0.999
_diffrn_reflns_Laue_measured_fraction_max 0.995
_diffrn_reflns_limit_h_max 13
_diffrn_reflns_limit_h_min -13
_diffrn_reflns_limit_k_max 18
_diffrn_reflns_limit_k_min -20
_diffrn_reflns_limit_l_max 11
_diffrn_reflns_limit_l_min -20
_diffrn_reflns_number 22732
_diffrn_reflns_point_group_measured_fraction_full 0.999
_diffrn_reflns_point_group_measured_fraction_max 0.995
_diffrn_reflns_theta_full 53.594
_diffrn_reflns_theta_max 53.961
_diffrn_reflns_theta_min 3.222
_exptl_absorpt_coefficient_mu 1.077
_exptl_absorpt_correction_T_max 0.7506
_exptl_absorpt_correction_T_min 0.4652
_exptl_absorpt_correction_type multi-scan
_exptl_absorpt_process_details
;
SADABS-2016/2 (Bruker,2016/2) was used for absorption correction.
wR2(int) was 0.1611 before and 0.0869 after correction.
The Ratio of minimum to maximum transmission is 0.6198.
The \l/2 correction factor is Not present.
;
_exptl_crystal_colour 'clear dark blue'
_exptl_crystal_colour_lustre clear
_exptl_crystal_colour_modifier dark
_exptl_crystal_colour_primary blue
_exptl_crystal_density_diffrn 1.157
_exptl_crystal_density_method 'not measured'
_exptl_crystal_description block
_exptl_crystal_F_000 1232
_exptl_crystal_size_max 0.2
_exptl_crystal_size_mid 0.16
_exptl_crystal_size_min 0.16
_refine_diff_density_max 0.380
_refine_diff_density_min -0.431
_refine_diff_density_rms 0.056
_refine_ls_extinction_method none
_refine_ls_goodness_of_fit_ref 1.072
_refine_ls_hydrogen_treatment constr
_refine_ls_matrix_type full
_refine_ls_number_parameters 386
_refine_ls_number_reflns 6005
_refine_ls_number_restraints 78
_refine_ls_restrained_S_all 1.080
_refine_ls_R_factor_all 0.1284
_refine_ls_R_factor_gt 0.0679
_refine_ls_shift/su_max 0.001
_refine_ls_shift/su_mean 0.000
_refine_ls_structure_factor_coef Fsqd
_refine_ls_weighting_details 'w=1/[\s^2^(Fo^2^)+(0.1033P)^2^] where P=(Fo^2^+2Fc^2^)/3'
_refine_ls_weighting_scheme calc
_refine_ls_wR_factor_gt 0.1802
_refine_ls_wR_factor_ref 0.2134
_reflns_Friedel_coverage 0.000
_reflns_number_gt 3408
_reflns_number_total 6005
_reflns_threshold_expression 'I > 2\s(I)'
_cod_data_source_file d1cc05661a2.cif
_cod_data_source_block trans
_cod_depositor_comments 'Adding full bibliography for 7129481--7129483.cif.'
_cod_database_code 7129482
_shelx_shelxl_version_number 2018/1
_shelx_space_group_comment
;
The symmetry employed for this shelxl refinement is uniquely defined
by the following loop, which should always be used as a source of
symmetry information in preference to the above space-group names.
They are only intended as comments.
;
_olex2_refinement_description
;
1. Fixed Uiso
 At 1.2 times of:
  All C(H) groups, All C(H,H) groups, All C(H,H,H,H) groups
 At 1.5 times of:
  All C(H,H,H) groups
2. Uiso/Uaniso restraints and constraints
C35 \\sim C35A: within 2A with sigma of 0.001 and sigma for terminal atoms of
0.002
3. Rigid body (RIGU) restrains
 C30, C31, C32, C33, O2
 with sigma for 1-2 distances of 0.001 and sigma for 1-3 distances of 0.001
 C34, C36, C37, O1, C35
 with sigma for 1-2 distances of 0.001 and sigma for 1-3 distances of 0.001
 C34, C36, C37, O1, C35A
 with sigma for 1-2 distances of 0.001 and sigma for 1-3 distances of 0.001
4. Others
 Sof(H34C)=Sof(H34D)=Sof(H36C)=Sof(H36D)=Sof(C35A)=Sof(H35C)=Sof(H35D)=1-FVAR(1)
 Sof(H34A)=Sof(H34B)=Sof(H36A)=Sof(H36B)=Sof(C35)=Sof(H35A)=Sof(H35B)=FVAR(1)
5.a Secondary CH2 refined with riding coordinates:
 C30(H30A,H30B), C31(H31A,H31B), C32(H32A,H32B), C33(H33A,H33B), C34(H34A,
 H34B), C34(H34C,H34D), C36(H36A,H36B), C36(H36C,H36D), C37(H37A,H37B),
 C35(H35A,H35B), C35A(H35C,H35D)
5.b Aromatic/amide H refined with riding coordinates:
 C2(H2), C4(H4), C5(H5), C6(H6), C8(H8), C10(H10), C14(H14), C16(H16),
 C23(H23), C25(H25)
5.c Idealised Me refined as rotating group:
 C18(H18A,H18B,H18C), C19(H19A,H19B,H19C), C20(H20A,H20B,H20C), C27(H27A,H27B,
 H27C), C28(H28A,H28B,H28C), C29(H29C,H29A,H29B)
;
_olex2_submission_special_instructions 'No special instructions were received'

loop_
_space_group_symop_operation_xyz
'x, y, z'
'-x+1/2, y+1/2, -z+1/2'
'-x, -y, -z'
'x-1/2, -y-1/2, z-1/2'

loop_
_atom_site_label
_atom_site_type_symbol
_atom_site_fract_x
_atom_site_fract_y
_atom_site_fract_z
_atom_site_U_iso_or_equiv
_atom_site_adp_type
_atom_site_occupancy
_atom_site_site_symmetry_order
_atom_site_calc_flag
_atom_site_refinement_flags_posn
_atom_site_refinement_flags_adp
_atom_site_refinement_flags_occupancy
_atom_site_disorder_assembly
_atom_site_disorder_group
C1 C 0.0604(3) 0.99451(17) 0.03044(18) 0.0423(8) Uani 1 1 d . . . . .
C2 C 0.0931(3) 0.92482(17) 0.06883(18) 0.0423(8) Uani 1 1 d . . . . .
H2 H 0.036290 0.883402 0.055446 0.051 Uiso 1 1 calc R . . . .
C3 C 0.2079(3) 0.91003(17) 0.12821(18) 0.0426(8) Uani 1 1 d . . . . .
C4 C 0.2903(3) 0.97410(18) 0.1440(2) 0.0514(9) Uani 1 1 d . . . . .
H4 H 0.368535 0.967865 0.181295 0.062 Uiso 1 1 calc R . . . .
C5 C 0.2587(3) 1.04426(19) 0.1065(2) 0.0548(10) Uani 1 1 d . . . . .
H5 H 0.315642 1.085637 0.119228 0.066 Uiso 1 1 calc R . . . .
C6 C 0.1450(3) 1.05745(19) 0.0497(2) 0.0547(10) Uani 1 1 d . . . . .
H6 H 0.124993 1.106838 0.024784 0.066 Uiso 1 1 calc R . . . .
C7 C 0.2382(3) 0.83669(18) 0.16628(18) 0.0413(8) Uani 1 1 d . . . . .
C8 C 0.1566(3) 0.77227(18) 0.15647(18) 0.0425(8) Uani 1 1 d . . . . .
H8 H 0.075000 0.779137 0.124374 0.051 Uiso 1 1 calc R . . . .
C9 C 0.1906(3) 0.70192(17) 0.19103(19) 0.0415(8) Uani 1 1 d . . . . .
C10 C 0.3562(3) 0.81834(17) 0.21858(19) 0.0434(8) Uani 1 1 d . . . . .
H10 H 0.416809 0.857563 0.230833 0.052 Uiso 1 1 calc R . . . .
C11 C 0.3841(3) 0.74610(18) 0.25128(18) 0.0429(8) Uani 1 1 d . . . . .
C12 C 0.1020(3) 0.63652(17) 0.17976(19) 0.0415(8) Uani 1 1 d . . . . .
C13 C 0.0209(3) 0.63325(18) 0.2252(2) 0.0465(8) Uani 1 1 d . . . . .
C14 C -0.0604(3) 0.5714(2) 0.2142(2) 0.0521(9) Uani 1 1 d . . . . .
H14 H -0.115914 0.569726 0.245096 0.063 Uiso 1 1 calc R . . . .
C15 C -0.0626(3) 0.51204(19) 0.1594(2) 0.0516(9) Uani 1 1 d . . . . .
C16 C 0.0190(3) 0.51612(19) 0.1152(2) 0.0489(9) Uani 1 1 d . . . . .
H16 H 0.019257 0.475986 0.077607 0.059 Uiso 1 1 calc R . . . .
C17 C 0.1008(3) 0.57731(18) 0.12405(19) 0.0454(9) Uani 1 1 d . . . . .
C18 C 0.0210(3) 0.6947(2) 0.2870(2) 0.0595(10) Uani 1 1 d . . . . .
H18A H 0.103286 0.714942 0.309755 0.089 Uiso 1 1 calc GR . . . .
H18B H -0.006936 0.671966 0.330211 0.089 Uiso 1 1 calc GR . . . .
H18C H -0.033336 0.737094 0.261308 0.089 Uiso 1 1 calc GR . . . .
C19 C -0.1519(3) 0.4456(2) 0.1496(3) 0.0670(11) Uani 1 1 d . . . . .
H19A H -0.220828 0.454420 0.101527 0.101 Uiso 1 1 calc GR . . . .
H19B H -0.180684 0.442641 0.197313 0.101 Uiso 1 1 calc GR . . . .
H19C H -0.111978 0.396633 0.143587 0.101 Uiso 1 1 calc GR . . . .
C20 C 0.1858(3) 0.5808(2) 0.0727(2) 0.0533(9) Uani 1 1 d . . . . .
H20A H 0.180679 0.532134 0.042576 0.080 Uiso 1 1 calc GR . . . .
H20B H 0.268885 0.588312 0.107414 0.080 Uiso 1 1 calc GR . . . .
H20C H 0.162890 0.624361 0.034787 0.080 Uiso 1 1 calc GR . . . .
C21 C 0.5087(3) 0.72906(17) 0.30716(19) 0.0424(8) Uani 1 1 d . . . . .
C22 C 0.5986(3) 0.6994(2) 0.2774(2) 0.0495(9) Uani 1 1 d . . . . .
C23 C 0.7123(3) 0.6834(2) 0.3308(2) 0.0614(10) Uani 1 1 d . . . . .
H23 H 0.773805 0.663199 0.310213 0.074 Uiso 1 1 calc R . . . .
C24 C 0.7383(3) 0.6959(2) 0.4129(2) 0.0582(10) Uani 1 1 d . . . . .
C25 C 0.6472(3) 0.72487(19) 0.4418(2) 0.0487(9) Uani 1 1 d . . . . .
H25 H 0.663532 0.733465 0.498116 0.058 Uiso 1 1 calc R . . . .
C26 C 0.5322(3) 0.74180(18) 0.3904(2) 0.0450(8) Uani 1 1 d . . . . .
C27 C 0.5742(3) 0.6826(3) 0.1881(2) 0.0678(11) Uani 1 1 d . . . . .
H27A H 0.507989 0.644961 0.170673 0.102 Uiso 1 1 calc GR . . . .
H27B H 0.647397 0.661169 0.178597 0.102 Uiso 1 1 calc GR . . . .
H27C H 0.551533 0.730903 0.157324 0.102 Uiso 1 1 calc GR . . . .
C28 C 0.4362(3) 0.7735(2) 0.4239(2) 0.0572(10) Uani 1 1 d . . . . .
H28A H 0.461221 0.766497 0.482586 0.086 Uiso 1 1 calc GR . . . .
H28B H 0.360052 0.745687 0.399929 0.086 Uiso 1 1 calc GR . . . .
H28C H 0.424686 0.828942 0.411079 0.086 Uiso 1 1 calc GR . . . .
C29 C 0.8617(3) 0.6773(3) 0.4710(3) 0.0833(14) Uani 1 1 d . . . . .
H29C H 0.853438 0.636110 0.508042 0.125 Uiso 1 1 calc GR . . . .
H29A H 0.895314 0.723985 0.501884 0.125 Uiso 1 1 calc GR . . . .
H29B H 0.916058 0.659775 0.440503 0.125 Uiso 1 1 calc GR . . . .
C30 C 0.7668(4) 0.4798(3) 0.3830(3) 0.1007(15) Uani 1 1 d . U . . .
H30A H 0.753844 0.501770 0.432576 0.121 Uiso 1 1 calc R . . . .
H30B H 0.816952 0.516383 0.362420 0.121 Uiso 1 1 calc R . . . .
C31 C 0.8276(5) 0.3984(4) 0.3996(4) 0.140(2) Uani 1 1 d . U . . .
H31A H 0.888126 0.391697 0.369904 0.168 Uiso 1 1 calc R . . . .
H31B H 0.867812 0.390792 0.457958 0.168 Uiso 1 1 calc R . . . .
C32 C 0.7230(6) 0.3426(4) 0.3692(5) 0.158(3) Uani 1 1 d . U . . .
H32A H 0.749202 0.295190 0.346522 0.190 Uiso 1 1 calc R . . . .
H32B H 0.689208 0.327347 0.413164 0.190 Uiso 1 1 calc R . . . .
C33 C 0.6376(5) 0.3841(3) 0.3091(4) 0.0999(15) Uani 1 1 d . U . . .
H33A H 0.554772 0.369371 0.309170 0.120 Uiso 1 1 calc R . . . .
H33B H 0.646543 0.371306 0.255507 0.120 Uiso 1 1 calc R . . . .
C34 C 0.4836(5) 0.4618(3) 0.1061(3) 0.0967(14) Uani 1 1 d . U . . .
H34A H 0.569429 0.473421 0.134659 0.116 Uiso 0.807(13) 1 calc R . P A 1
H34B H 0.451223 0.502960 0.065648 0.116 Uiso 0.807(13) 1 calc R . P A 1
H34C H 0.565825 0.440311 0.130225 0.116 Uiso 0.193(13) 1 calc R . P A 2
H34D H 0.490825 0.516487 0.090523 0.116 Uiso 0.193(13) 1 calc R . P A 2
C36 C 0.3404(5) 0.3630(3) 0.0609(3) 0.1035(15) Uani 1 1 d . U . . .
H36A H 0.282563 0.387240 0.013153 0.124 Uiso 0.807(13) 1 calc R . P A 1
H36B H 0.328811 0.305900 0.058211 0.124 Uiso 0.807(13) 1 calc R . P A 1
H36C H 0.378614 0.310976 0.071321 0.124 Uiso 0.193(13) 1 calc R . P A 2
H36D H 0.259373 0.356818 0.021323 0.124 Uiso 0.193(13) 1 calc R . P A 2
C37 C 0.3272(4) 0.3957(2) 0.1380(3) 0.0744(10) Uani 1 1 d . U . . .
H37A H 0.244343 0.416311 0.129435 0.089 Uiso 1 1 calc R . . . .
H37B H 0.342636 0.354981 0.180155 0.089 Uiso 1 1 calc R . . . .
K1 K 0.43066(8) 0.54486(5) 0.29515(5) 0.0635(3) Uani 1 1 d . . . . .
N1 N 0.3061(2) 0.68496(14) 0.23836(16) 0.0442(7) Uani 1 1 d . . . . .
O1 O 0.4147(2) 0.45678(16) 0.16149(18) 0.0734(8) Uani 1 1 d . U . . .
O2 O 0.6553(3) 0.46501(18) 0.3240(2) 0.0992(11) Uani 1 1 d . U . . .
C35 C 0.4720(8) 0.3850(5) 0.0673(6) 0.0994(19) Uani 0.807(13) 1 d . U P A 1
H35A H 0.530016 0.347320 0.100896 0.119 Uiso 0.807(13) 1 calc R . P A 1
H35B H 0.484668 0.388241 0.013351 0.119 Uiso 0.807(13) 1 calc R . P A 1
C35A C 0.411(4) 0.411(2) 0.029(2) 0.0995(19) Uani 0.193(13) 1 d . U P A 2
H35C H 0.359523 0.444787 -0.014126 0.119 Uiso 0.193(13) 1 calc R . P A 2
H35D H 0.466523 0.380895 0.007066 0.119 Uiso 0.193(13) 1 calc R . P A 2

loop_
_atom_site_aniso_label
_atom_site_aniso_U_11
_atom_site_aniso_U_22
_atom_site_aniso_U_33
_atom_site_aniso_U_23
_atom_site_aniso_U_13
_atom_site_aniso_U_12
C1 0.0391(17) 0.0303(16) 0.0501(18) 0.0003(14) 0.0017(14) 0.0024(13)
C2 0.0373(17) 0.0308(16) 0.0516(18) -0.0035(14) 0.0019(14) 0.0003(13)
C3 0.0388(17) 0.0329(17) 0.0488(18) -0.0016(14) 0.0016(14) 0.0027(13)
C4 0.0431(18) 0.0349(17) 0.062(2) 0.0009(15) -0.0061(16) -0.0014(14)
C5 0.049(2) 0.0343(18) 0.067(2) 0.0049(16) -0.0048(17) -0.0088(15)
C6 0.052(2) 0.0317(17) 0.064(2) 0.0061(15) -0.0075(17) -0.0026(15)
C7 0.0354(16) 0.0342(17) 0.0488(18) -0.0004(14) 0.0037(13) 0.0006(13)
C8 0.0321(15) 0.0361(17) 0.0518(18) -0.0003(14) 0.0009(13) 0.0015(13)
C9 0.0300(15) 0.0344(17) 0.0536(18) 0.0009(14) 0.0023(14) 0.0018(13)
C10 0.0325(16) 0.0322(17) 0.0576(19) 0.0032(14) 0.0011(14) -0.0003(13)
C11 0.0307(15) 0.0375(17) 0.0526(18) 0.0004(15) 0.0000(14) 0.0014(13)
C12 0.0289(14) 0.0286(16) 0.0569(19) 0.0042(14) -0.0031(14) 0.0030(12)
C13 0.0344(16) 0.0351(18) 0.064(2) 0.0008(16) 0.0046(15) 0.0030(14)
C14 0.0380(18) 0.043(2) 0.073(2) 0.0041(18) 0.0126(16) -0.0023(15)
C15 0.0363(17) 0.0377(19) 0.071(2) 0.0030(17) 0.0015(17) -0.0040(14)
C16 0.0397(18) 0.0379(18) 0.060(2) -0.0024(16) 0.0011(16) -0.0031(15)
C17 0.0341(16) 0.0355(17) 0.057(2) 0.0044(15) -0.0018(15) -0.0001(13)
C18 0.054(2) 0.044(2) 0.082(3) -0.0056(18) 0.0213(19) 0.0014(17)
C19 0.057(2) 0.053(2) 0.087(3) -0.006(2) 0.014(2) -0.0161(18)
C20 0.0450(19) 0.045(2) 0.064(2) -0.0031(17) 0.0080(17) -0.0047(16)
C21 0.0325(16) 0.0327(17) 0.054(2) 0.0080(14) 0.0007(14) -0.0031(13)
C22 0.0359(17) 0.049(2) 0.058(2) 0.0071(16) 0.0048(15) -0.0003(15)
C23 0.0303(17) 0.077(3) 0.074(3) 0.012(2) 0.0102(16) 0.0091(17)
C24 0.0314(17) 0.068(2) 0.066(2) 0.0111(19) -0.0001(16) 0.0013(17)
C25 0.0403(18) 0.0423(19) 0.055(2) 0.0049(15) 0.0000(15) -0.0030(15)
C26 0.0359(17) 0.0342(17) 0.057(2) 0.0060(15) 0.0017(15) 0.0004(14)
C27 0.050(2) 0.083(3) 0.069(3) 0.003(2) 0.0142(18) 0.003(2)
C28 0.052(2) 0.051(2) 0.062(2) 0.0031(17) 0.0080(17) 0.0108(17)
C29 0.038(2) 0.114(4) 0.084(3) 0.017(3) -0.0031(19) 0.013(2)
C30 0.067(2) 0.122(3) 0.103(3) 0.019(3) 0.010(2) -0.007(2)
C31 0.087(3) 0.164(4) 0.154(5) 0.032(4) 0.012(3) 0.044(3)
C32 0.141(5) 0.104(3) 0.196(6) 0.019(4) -0.003(4) 0.044(3)
C33 0.090(3) 0.067(2) 0.142(4) 0.012(2) 0.032(2) 0.012(2)
C34 0.086(3) 0.086(3) 0.135(4) -0.008(2) 0.059(3) -0.015(2)
C36 0.119(3) 0.089(3) 0.105(3) -0.008(2) 0.036(3) -0.026(3)
C37 0.065(2) 0.059(2) 0.097(3) 0.0109(19) 0.019(2) -0.0053(17)
K1 0.0641(5) 0.0434(5) 0.0789(6) 0.0140(4) 0.0148(4) 0.0105(4)
N1 0.0316(13) 0.0343(14) 0.0586(16) 0.0036(12) 0.0009(12) 0.0021(11)
O1 0.0567(15) 0.0684(17) 0.0948(19) 0.0016(14) 0.0216(13) -0.0054(12)
O2 0.0744(18) 0.0713(17) 0.130(3) 0.0010(18) -0.0039(17) 0.0056(15)
C35 0.116(4) 0.081(3) 0.115(4) 0.001(3) 0.056(3) 0.001(3)
C35A 0.117(4) 0.081(3) 0.115(4) 0.001(3) 0.056(3) 0.001(3)

loop_
_atom_type_symbol
_atom_type_description
_atom_type_scat_dispersion_real
_atom_type_scat_dispersion_imag
_atom_type_scat_source
C C 0.0148 0.0070 'International Tables Vol C Tables 4.2.6.8 and 6.1.1.4'
H H 0.0000 0.0000 'International Tables Vol C Tables 4.2.6.8 and 6.1.1.4'
K K 0.3891 0.8535 'International Tables Vol C Tables 4.2.6.8 and 6.1.1.4'
N N 0.0253 0.0136 'International Tables Vol C Tables 4.2.6.8 and 6.1.1.4'
O O 0.0412 0.0250 'International Tables Vol C Tables 4.2.6.8 and 6.1.1.4'

loop_
_geom_angle_atom_site_label_1
_geom_angle_atom_site_label_2
_geom_angle_atom_site_label_3
_geom_angle
_geom_angle_site_symmetry_1
_geom_angle_site_symmetry_3
_geom_angle_publ_flag
C1 C1 K1 114.1(3) 3_575 2 ?
C2 C1 C1 121.4(3) . 3_575 ?
C2 C1 C6 118.5(3) . . ?
C2 C1 K1 81.15(19) . 2 ?
C6 C1 C1 120.1(3) . 3_575 ?
C6 C1 K1 74.9(2) . 2 ?
C1 C2 H2 117.8 . . ?
C1 C2 C3 124.4(3) . . ?
C1 C2 K1 73.90(19) . 2 ?
C3 C2 H2 117.8 . . ?
C3 C2 K1 81.30(18) . 2 ?
K1 C2 H2 117.4 2 . ?
C2 C3 K1 73.20(18) . 2 ?
C4 C3 C2 114.9(3) . . ?
C4 C3 K1 75.90(19) . 2 ?
C7 C3 C2 122.5(3) . . ?
C7 C3 C4 122.5(3) . . ?
C7 C3 K1 121.2(2) . 2 ?
C3 C4 H4 119.3 . . ?
C3 C4 K1 79.0(2) . 2 ?
C5 C4 C3 121.3(3) . . ?
C5 C4 H4 119.3 . . ?
C5 C4 K1 72.6(2) . 2 ?
K1 C4 H4 119.9 2 . ?
C4 C5 H5 118.8 . . ?
C4 C5 C6 122.5(3) . . ?
C4 C5 K1 82.9(2) . 2 ?
C6 C5 H5 118.8 . . ?
C6 C5 K1 74.0(2) . 2 ?
K1 C5 H5 114.6 2 . ?
C1 C6 H6 120.9 . . ?
C1 C6 K1 78.4(2) . 2 ?
C5 C6 C1 118.3(3) . . ?
C5 C6 H6 120.9 . . ?
C5 C6 K1 79.9(2) . 2 ?
K1 C6 H6 111.5 2 . ?
C3 C7 C8 124.7(3) . . ?
C3 C7 C10 123.3(3) . . ?
C10 C7 C8 112.1(3) . . ?
C7 C8 H8 118.6 . . ?
C9 C8 C7 122.8(3) . . ?
C9 C8 H8 118.6 . . ?
C8 C9 C12 121.0(2) . . ?
C8 C9 N1 123.8(3) . . ?
N1 C9 C12 115.2(2) . . ?
C7 C10 H10 119.1 . . ?
C11 C10 C7 121.8(3) . . ?
C11 C10 H10 119.1 . . ?
C10 C11 C21 120.5(3) . . ?
N1 C11 C10 124.9(3) . . ?
N1 C11 C21 114.6(2) . . ?
C13 C12 C9 120.4(3) . . ?
C13 C12 C17 119.4(3) . . ?
C17 C12 C9 120.2(3) . . ?
C12 C13 C14 119.4(3) . . ?
C12 C13 C18 121.1(3) . . ?
C14 C13 C18 119.5(3) . . ?
C13 C14 H14 119.0 . . ?
C15 C14 C13 122.0(4) . . ?
C15 C14 H14 119.0 . . ?
C14 C15 C19 120.3(4) . . ?
C16 C15 C14 117.7(3) . . ?
C16 C15 C19 122.0(3) . . ?
C15 C16 H16 119.0 . . ?
C15 C16 C17 122.0(3) . . ?
C17 C16 H16 119.0 . . ?
C12 C17 C20 120.2(3) . . ?
C16 C17 C12 119.5(3) . . ?
C16 C17 C20 120.3(3) . . ?
C13 C18 H18A 109.5 . . ?
C13 C18 H18B 109.5 . . ?
C13 C18 H18C 109.5 . . ?
H18A C18 H18B 109.5 . . ?
H18A C18 H18C 109.5 . . ?
H18B C18 H18C 109.5 . . ?
C15 C19 H19A 109.5 . . ?
C15 C19 H19B 109.5 . . ?
C15 C19 H19C 109.5 . . ?
H19A C19 H19B 109.5 . . ?
H19A C19 H19C 109.5 . . ?
H19B C19 H19C 109.5 . . ?
C17 C20 H20A 109.5 . . ?
C17 C20 H20B 109.5 . . ?
C17 C20 H20C 109.5 . . ?
H20A C20 H20B 109.5 . . ?
H20A C20 H20C 109.5 . . ?
H20B C20 H20C 109.5 . . ?
C22 C21 C11 120.7(3) . . ?
C22 C21 C26 120.1(3) . . ?
C26 C21 C11 119.2(3) . . ?
C21 C22 C23 119.3(3) . . ?
C21 C22 C27 121.0(3) . . ?
C23 C22 C27 119.7(3) . . ?
C22 C23 H23 119.0 . . ?
C24 C23 C22 121.9(4) . . ?
C24 C23 H23 119.0 . . ?
C23 C24 C25 118.1(3) . . ?
C23 C24 C29 121.8(4) . . ?
C25 C24 C29 120.1(4) . . ?
C24 C25 H25 119.1 . . ?
C24 C25 C26 121.8(3) . . ?
C26 C25 H25 119.1 . . ?
C21 C26 C28 121.0(3) . . ?
C25 C26 C21 118.8(3) . . ?
C25 C26 C28 120.2(3) . . ?
C22 C27 H27A 109.5 . . ?
C22 C27 H27B 109.5 . . ?
C22 C27 H27C 109.5 . . ?
H27A C27 H27B 109.5 . . ?
H27A C27 H27C 109.5 . . ?
H27B C27 H27C 109.5 . . ?
C26 C28 H28A 109.5 . . ?
C26 C28 H28B 109.5 . . ?
C26 C28 H28C 109.5 . . ?
H28A C28 H28B 109.5 . . ?
H28A C28 H28C 109.5 . . ?
H28B C28 H28C 109.5 . . ?
C24 C29 H29C 109.5 . . ?
C24 C29 H29A 109.5 . . ?
C24 C29 H29B 109.5 . . ?
H29C C29 H29A 109.5 . . ?
H29C C29 H29B 109.5 . . ?
H29A C29 H29B 109.5 . . ?
H30A C30 H30B 109.0 . . ?
C31 C30 H30A 111.0 . . ?
C31 C30 H30B 111.0 . . ?
O2 C30 H30A 111.0 . . ?
O2 C30 H30B 111.0 . . ?
O2 C30 C31 103.7(5) . . ?
C30 C31 H31A 111.0 . . ?
C30 C31 H31B 111.0 . . ?
H31A C31 H31B 109.0 . . ?
C32 C31 C30 103.7(4) . . ?
C32 C31 H31A 111.0 . . ?
C32 C31 H31B 111.0 . . ?
C31 C32 H32A 110.8 . . ?
C31 C32 H32B 110.8 . . ?
H32A C32 H32B 108.9 . . ?
C33 C32 C31 104.6(6) . . ?
C33 C32 H32A 110.8 . . ?
C33 C32 H32B 110.8 . . ?
C32 C33 H33A 109.8 . . ?
C32 C33 H33B 109.8 . . ?
C32 C33 O2 109.4(5) . . ?
H33A C33 H33B 108.2 . . ?
O2 C33 H33A 109.8 . . ?
O2 C33 H33B 109.8 . . ?
H34A C34 H34B 108.8 . . ?
H34C C34 H34D 108.8 . . ?
O1 C34 H34A 110.7 . . ?
O1 C34 H34B 110.7 . . ?
O1 C34 H34C 110.6 . . ?
O1 C34 H34D 110.6 . . ?
O1 C34 C35 105.2(4) . . ?
O1 C34 C35A 105.6(11) . . ?
C35 C34 H34A 110.7 . . ?
C35 C34 H34B 110.7 . . ?
C35A C34 H34C 110.6 . . ?
C35A C34 H34D 110.6 . . ?
H36A C36 H36B 109.3 . . ?
H36C C36 H36D 108.0 . . ?
C37 C36 H36A 111.4 . . ?
C37 C36 H36B 111.4 . . ?
C37 C36 H36C 109.5 . . ?
C37 C36 H36D 109.5 . . ?
C37 C36 C35 101.6(5) . . ?
C35 C36 H36A 111.4 . . ?
C35 C36 H36B 111.4 . . ?
C35A C36 H36C 109.5 . . ?
C35A C36 H36D 109.5 . . ?
C35A C36 C37 110.9(13) . . ?
C36 C37 H37A 110.5 . . ?
C36 C37 H37B 110.5 . . ?
H37A C37 H37B 108.7 . . ?
O1 C37 C36 106.3(4) . . ?
O1 C37 H37A 110.5 . . ?
O1 C37 H37B 110.5 . . ?
C1 K1 C2 24.95(7) 2_545 2_545 ?
C1 K1 C3 45.40(7) 2_545 2_545 ?
C1 K1 C4 52.38(8) 2_545 2_545 ?
C1 K1 C5 45.79(8) 2_545 2_545 ?
C2 K1 C3 25.50(7) 2_545 2_545 ?
C2 K1 C4 43.86(8) 2_545 2_545 ?
C4 K1 C3 25.06(7) 2_545 2_545 ?
C5 K1 C2 51.32(8) 2_545 2_545 ?
C5 K1 C3 44.29(8) 2_545 2_545 ?
C5 K1 C4 24.52(8) 2_545 2_545 ?
C6 K1 C1 26.71(8) 2_545 2_545 ?
C6 K1 C2 45.01(8) 2_545 2_545 ?
C6 K1 C3 53.25(9) 2_545 2_545 ?
C6 K1 C4 45.01(8) 2_545 2_545 ?
C6 K1 C5 26.16(8) 2_545 2_545 ?
N1 K1 C1 116.23(9) . 2_545 ?
N1 K1 C2 131.22(9) . 2_545 ?
N1 K1 C3 118.65(8) . 2_545 ?
N1 K1 C4 93.66(8) . 2_545 ?
N1 K1 C5 80.09(8) . 2_545 ?
N1 K1 C6 89.88(8) . 2_545 ?
N1 K1 O2 144.62(10) . . ?
O1 K1 C1 130.10(8) . 2_545 ?
O1 K1 C2 105.56(8) . 2_545 ?
O1 K1 C3 91.86(8) . 2_545 ?
O1 K1 C4 101.76(9) . 2_545 ?
O1 K1 C5 125.10(9) . 2_545 ?
O1 K1 C6 144.84(9) . 2_545 ?
O1 K1 N1 106.09(8) . . ?
O1 K1 O2 73.20(9) . . ?
O2 K1 C1 85.87(10) . 2_545 ?
O2 K1 C2 80.31(10) . 2_545 ?
O2 K1 C3 96.63(9) . 2_545 ?
O2 K1 C4 121.44(10) . 2_545 ?
O2 K1 C5 130.32(10) . 2_545 ?
O2 K1 C6 111.12(10) . 2_545 ?
C9 N1 K1 133.80(19) . . ?
C11 N1 C9 114.4(2) . . ?
C11 N1 K1 110.89(17) . . ?
C34 O1 C37 110.0(3) . . ?
C34 O1 K1 129.1(3) . . ?
C37 O1 K1 120.9(3) . . ?
C30 O2 C33 111.1(4) . . ?
C30 O2 K1 129.0(3) . . ?
C33 O2 K1 111.5(3) . . ?
C34 C35 C36 102.1(6) . . ?
C34 C35 H35A 111.4 . . ?
C34 C35 H35B 111.4 . . ?
C36 C35 H35A 111.4 . . ?
C36 C35 H35B 111.4 . . ?
H35A C35 H35B 109.2 . . ?
C34 C35A H35C 111.3 . . ?
C34 C35A H35D 111.3 . . ?
C36 C35A C34 103(2) . . ?
C36 C35A H35C 111.3 . . ?
C36 C35A H35D 111.3 . . ?
H35C C35A H35D 109.2 . . ?

loop_
_geom_bond_atom_site_label_1
_geom_bond_atom_site_label_2
_geom_bond_distance
_geom_bond_site_symmetry_2
_geom_bond_publ_flag
C1 C1 1.493(5) 3_575 ?
C1 C2 1.369(4) . ?
C1 C6 1.431(4) . ?
C1 K1 3.118(3) 2 ?
C2 H2 0.9500 . ?
C2 C3 1.442(4) . ?
C2 K1 3.207(3) 2 ?
C3 C4 1.429(4) . ?
C3 C7 1.419(4) . ?
C3 K1 3.312(3) 2 ?
C4 H4 0.9500 . ?
C4 C5 1.369(4) . ?
C4 K1 3.272(4) 2 ?
C5 H5 0.9500 . ?
C5 C6 1.409(4) . ?
C5 K1 3.147(4) 2 ?
C6 H6 0.9500 . ?
C6 K1 3.073(4) 2 ?
C7 C8 1.433(4) . ?
C7 C10 1.433(4) . ?
C8 H8 0.9500 . ?
C8 C9 1.356(4) . ?
C9 C12 1.495(4) . ?
C9 N1 1.376(3) . ?
C10 H10 0.9500 . ?
C10 C11 1.364(4) . ?
C11 C21 1.508(4) . ?
C11 N1 1.360(4) . ?
C12 C13 1.392(5) . ?
C12 C17 1.401(5) . ?
C13 C14 1.395(4) . ?
C13 C18 1.504(5) . ?
C14 H14 0.9500 . ?
C14 C15 1.390(5) . ?
C15 C16 1.381(5) . ?
C15 C19 1.516(5) . ?
C16 H16 0.9500 . ?
C16 C17 1.393(4) . ?
C17 C20 1.508(5) . ?
C18 H18A 0.9800 . ?
C18 H18B 0.9800 . ?
C18 H18C 0.9800 . ?
C19 H19A 0.9800 . ?
C19 H19B 0.9800 . ?
C19 H19C 0.9800 . ?
C20 H20A 0.9800 . ?
C20 H20B 0.9800 . ?
C20 H20C 0.9800 . ?
C21 C22 1.386(5) . ?
C21 C26 1.405(5) . ?
C22 C23 1.394(4) . ?
C22 C27 1.519(5) . ?
C23 H23 0.9500 . ?
C23 C24 1.382(5) . ?
C24 C25 1.385(5) . ?
C24 C29 1.518(4) . ?
C25 H25 0.9500 . ?
C25 C26 1.396(4) . ?
C26 C28 1.497(5) . ?
C27 H27A 0.9800 . ?
C27 H27B 0.9800 . ?
C27 H27C 0.9800 . ?
C28 H28A 0.9800 . ?
C28 H28B 0.9800 . ?
C28 H28C 0.9800 . ?
C29 H29C 0.9800 . ?
C29 H29A 0.9800 . ?
C29 H29B 0.9800 . ?
C30 H30A 0.9900 . ?
C30 H30B 0.9900 . ?
C30 C31 1.555(8) . ?
C30 O2 1.413(5) . ?
C31 H31A 0.9900 . ?
C31 H31B 0.9900 . ?
C31 C32 1.511(9) . ?
C32 H32A 0.9900 . ?
C32 H32B 0.9900 . ?
C32 C33 1.401(7) . ?
C33 H33A 0.9900 . ?
C33 H33B 0.9900 . ?
C33 O2 1.420(6) . ?
C34 H34A 0.9900 . ?
C34 H34B 0.9900 . ?
C34 H34C 0.9900 . ?
C34 H34D 0.9900 . ?
C34 O1 1.418(6) . ?
C34 C35 1.470(8) . ?
C34 C35A 1.61(3) . ?
C36 H36A 0.9900 . ?
C36 H36B 0.9900 . ?
C36 H36C 0.9900 . ?
C36 H36D 0.9900 . ?
C36 C37 1.499(6) . ?
C36 C35 1.539(9) . ?
C36 C35A 1.38(3) . ?
C37 H37A 0.9900 . ?
C37 H37B 0.9900 . ?
C37 O1 1.432(4) . ?
K1 N1 2.831(2) . ?
K1 O1 2.730(3) . ?
K1 O2 2.848(3) . ?
C35 H35A 0.9900 . ?
C35 H35B 0.9900 . ?
C35A H35C 0.9900 . ?
C35A H35D 0.9900 . ?

loop_
_geom_torsion_atom_site_label_1
_geom_torsion_atom_site_label_2
_geom_torsion_atom_site_label_3
_geom_torsion_atom_site_label_4
_geom_torsion
_geom_torsion_site_symmetry_1
_geom_torsion_site_symmetry_2
_geom_torsion_site_symmetry_3
_geom_torsion_site_symmetry_4
_geom_torsion_publ_flag
C1 C1 C2 C3 -180.0(4) 3_575 . . . ?
C1 C1 C2 K1 -112.9(4) 3_575 . . 2 ?
C1 C1 C6 C5 -179.0(4) 3_575 . . . ?
C1 C1 C6 K1 109.4(4) 3_575 . . 2 ?
C1 C2 C3 C4 -1.5(5) . . . . ?
C1 C2 C3 C7 -179.7(3) . . . . ?
C1 C2 C3 K1 63.6(3) . . . 2 ?
C2 C1 C6 C5 0.9(6) . . . . ?
C2 C1 C6 K1 -70.8(3) . . . 2 ?
C2 C3 C4 C5 1.9(5) . . . . ?
C2 C3 C4 K1 63.6(3) . . . 2 ?
C2 C3 C7 C8 -6.1(5) . . . . ?
C2 C3 C7 C10 172.9(3) . . . . ?
C3 C4 C5 C6 -0.9(6) . . . . ?
C3 C4 C5 K1 64.9(3) . . . 2 ?
C3 C7 C8 C9 176.9(3) . . . . ?
C3 C7 C10 C11 -176.9(3) . . . . ?
C4 C3 C7 C8 175.8(3) . . . . ?
C4 C3 C7 C10 -5.2(5) . . . . ?
C4 C5 C6 C1 -0.5(6) . . . . ?
C4 C5 C6 K1 70.4(4) . . . 2 ?
C6 C1 C2 C3 0.2(5) . . . . ?
C6 C1 C2 K1 67.3(3) . . . 2 ?
C7 C3 C4 C5 -179.9(4) . . . . ?
C7 C3 C4 K1 -118.3(3) . . . 2 ?
C7 C8 C9 C12 179.4(3) . . . . ?
C7 C8 C9 N1 -0.3(5) . . . . ?
C7 C10 C11 C21 -179.0(3) . . . . ?
C7 C10 C11 N1 0.3(6) . . . . ?
C8 C7 C10 C11 2.2(5) . . . . ?
C8 C9 C12 C13 -79.8(4) . . . . ?
C8 C9 C12 C17 101.1(4) . . . . ?
C8 C9 N1 C11 2.8(5) . . . . ?
C8 C9 N1 K1 -165.2(2) . . . . ?
C9 C12 C13 C14 -179.5(3) . . . . ?
C9 C12 C13 C18 -0.5(4) . . . . ?
C9 C12 C17 C16 179.0(3) . . . . ?
C9 C12 C17 C20 -2.4(4) . . . . ?
C10 C7 C8 C9 -2.2(5) . . . . ?
C10 C11 C21 C22 -92.5(4) . . . . ?
C10 C11 C21 C26 89.1(4) . . . . ?
C10 C11 N1 C9 -2.8(5) . . . . ?
C10 C11 N1 K1 167.9(3) . . . . ?
C11 C21 C22 C23 -179.2(3) . . . . ?
C11 C21 C22 C27 -0.5(5) . . . . ?
C11 C21 C26 C25 179.1(3) . . . . ?
C11 C21 C26 C28 -1.3(4) . . . . ?
C12 C9 N1 C11 -176.9(3) . . . . ?
C12 C9 N1 K1 15.1(5) . . . . ?
C12 C13 C14 C15 0.5(5) . . . . ?
C13 C12 C17 C16 -0.1(4) . . . . ?
C13 C12 C17 C20 178.5(3) . . . . ?
C13 C14 C15 C16 -0.2(5) . . . . ?
C13 C14 C15 C19 179.6(3) . . . . ?
C14 C15 C16 C17 -0.4(5) . . . . ?
C15 C16 C17 C12 0.5(4) . . . . ?
C15 C16 C17 C20 -178.1(3) . . . . ?
C17 C12 C13 C14 -0.4(4) . . . . ?
C17 C12 C13 C18 178.6(3) . . . . ?
C18 C13 C14 C15 -178.5(3) . . . . ?
C19 C15 C16 C17 179.9(3) . . . . ?
C21 C11 N1 C9 176.5(3) . . . . ?
C21 C11 N1 K1 -12.7(3) . . . . ?
C21 C22 C23 C24 0.2(6) . . . . ?
C22 C21 C26 C25 0.7(5) . . . . ?
C22 C21 C26 C28 -179.8(3) . . . . ?
C22 C23 C24 C25 0.4(6) . . . . ?
C22 C23 C24 C29 179.2(4) . . . . ?
C23 C24 C25 C26 -0.4(5) . . . . ?
C24 C25 C26 C21 -0.1(5) . . . . ?
C24 C25 C26 C28 -179.7(3) . . . . ?
C26 C21 C22 C23 -0.7(5) . . . . ?
C26 C21 C22 C27 177.9(3) . . . . ?
C27 C22 C23 C24 -178.5(4) . . . . ?
C29 C24 C25 C26 -179.2(3) . . . . ?
C30 C31 C32 C33 27.1(8) . . . . ?
C31 C30 O2 C33 5.5(6) . . . . ?
C31 C30 O2 K1 150.4(4) . . . . ?
C31 C32 C33 O2 -24.9(8) . . . . ?
C32 C33 O2 C30 12.4(7) . . . . ?
C32 C33 O2 K1 -138.8(5) . . . . ?
C36 C37 O1 C34 -2.2(5) . . . . ?
C36 C37 O1 K1 177.3(3) . . . . ?
C37 C36 C35 C34 -36.7(7) . . . . ?
C37 C36 C35A C34 20(3) . . . . ?
K1 C1 C2 C3 -67.1(3) 2 . . . ?
K1 C1 C6 C5 71.7(3) 2 . . . ?
K1 C2 C3 C4 -65.1(3) 2 . . . ?
K1 C2 C3 C7 116.7(3) 2 . . . ?
K1 C3 C4 C5 -61.7(3) 2 . . . ?
K1 C3 C7 C8 83.1(3) 2 . . . ?
K1 C3 C7 C10 -97.9(3) 2 . . . ?
K1 C4 C5 C6 -65.8(4) 2 . . . ?
K1 C5 C6 C1 -70.9(3) 2 . . . ?
N1 C9 C12 C13 99.9(3) . . . . ?
N1 C9 C12 C17 -79.2(4) . . . . ?
N1 C11 C21 C22 88.2(4) . . . . ?
N1 C11 C21 C26 -90.3(4) . . . . ?
O1 C34 C35 C36 36.3(8) . . . . ?
O1 C34 C35A C36 -21(3) . . . . ?
O2 C30 C31 C32 -19.8(7) . . . . ?
C35 C34 O1 C37 -22.1(7) . . . . ?
C35 C34 O1 K1 158.4(5) . . . . ?
C35 C36 C37 O1 24.2(6) . . . . ?
C35A C34 O1 C37 14.1(17) . . . . ?
C35A C34 O1 K1 -165.4(16) . . . . ?
C35A C36 C37 O1 -13(2) . . . . ?
